data_1532655
loop_
_publ_author_name
'Dai Liyi'
'Gao Shiyang'
'Xia Shuping'

_publ_section_title
;
 Crystal structure of K4 H2 (Si W5 Mo6 Mn (H2 O) O39) * 22(H2 O)
;
_journal_name_full
;
Huaxue Yanjiu Yu Yingyong (Chem. Research and Application)
;
_journal_page_first 653
_journal_page_last 655
_journal_volume 14
_journal_year 2002
_chemical_formula_sum 'H48 K4 Mn Mo6 O62 Si W5'
_chemical_name_systematic 'K4 H2 (Si W5 Mo6 Mn (H2 O) O39) (H2 O)22'
_space_group_IT_number 128
_symmetry_space_group_name_Hall '-P 4 2n'
_symmetry_space_group_name_H-M 'P 4/m n c'
_cell_angle_alpha 90
_cell_angle_beta 90
_cell_angle_gamma 90
_cell_formula_units_Z 2
_cell_length_a 14.119
_cell_length_b 14.119
_cell_length_c 12.496
_cell_volume 2491.030
_citation_journal_id_ASTM HYYIFM
_cod_data_source_file DaiLiyi_HYYIFM_2002_1188.cif
_cod_data_source_block H48K4Mn1Mo6O62Si1W5
_cod_original_cell_volume 2491.03
_cod_original_formula_sum 'H48 K4 Mn1 Mo6 O62 Si1 W5'
_cod_database_code 1532655

loop_
_symmetry_equiv_pos_as_xyz
x,y,z
-y,x,z
-x,-y,z
y,-x,z
x+1/2,-y+1/2,-z+1/2
y+1/2,x+1/2,-z+1/2
-x+1/2,y+1/2,-z+1/2
-y+1/2,-x+1/2,-z+1/2
-x,-y,-z
y,-x,-z
x,y,-z
-y,x,-z
-x-1/2,y-1/2,z-1/2
-y-1/2,-x-1/2,z-1/2
x-1/2,-y-1/2,z-1/2
y-1/2,x-1/2,z-1/2

loop_
_atom_site_label
_atom_site_type_symbol
_atom_site_fract_x
_atom_site_fract_y
_atom_site_fract_z
_atom_site_occupancy
_atom_site_U_iso_or_equiv
Mn1 Mn+2 0.1093 0.8617 0.2 0.0833 0.0
O4 O-2 0.2131 0.8783 0.1056 1 0.0
O11 O-2 0.5 0.5 0.069 1 0.0
K1 K+1 0.2442 0.7041 0 1 0.0
W1 W+6 0.1093 0.8617 0.2 0.4167 0.0
O7 O-2 0.0946 0.5946 0.25 1 0.0
O8 O-2 0.887 0.613 0.75 1 0.0
Mn2 Mn+2 -0.0281 0.7533 0 0.0833 0.0
Mo1 Mo+6 0.1093 0.8617 0.2 0.5 0.0
Mo2 Mo+6 -0.0281 0.7533 0 0.5 0.0
Si1 Si+4 0 0 0 1 0.0
O2 O-2 0.0689 0.7635 0.1075 1 0.0
O10 O-2 0.149 0.54 0 1 0.0
O1 O-2 -0.0452 0.6355 0 1 0.0
O6 O-2 0.0962 0.989 0.0785 1 0.0
W2 W+6 -0.0281 0.7533 0 0.4167 0.0
O5 O-2 0.1294 0.9845 0.2551 1 0.0
O9 O-2 0.4418 0.682 0 1 0.0
O3 O-2 0.1582 0.7968 0.2955 1 0.0
